data_4321050
loop_
_publ_author_name
'Anna C. Hillier'
'Sung-Ying Liu'
'Andrea Sella'
'Mark R. J. Elsegood'

_publ_section_title
;
 Lanthanide Chalcogenolate Complexes: Synthesis and Crystal Structures of
 the Isoleptic Series [Sm(TpMe,Me)2ER] (E = O, S, Se, Te;
 TpMe,Me=tris-3,5-Dimethylpyrazolylborate)
;
_journal_name_full 'Inorganic Chemistry'
_journal_page_first 2635
_journal_page_last 2644
_journal_paper_doi 10.1021/ic9914793
_journal_volume 39
_journal_year 2000
_chemical_formula_sum 'C37 H51 B2 N12 S Sm'
_chemical_formula_weight 867.93
_chemical_name_systematic
;
 ?
;
_space_group_IT_number 14
_symmetry_cell_setting monoclinic
_symmetry_space_group_name_Hall '-P 2yn'
_symmetry_space_group_name_H-M 'P 1 21/n 1'
_atom_sites_solution_hydrogens geom
_atom_sites_solution_primary direct
_atom_sites_solution_secondary difmap
_audit_creation_method SHELXL-97
_cell_angle_alpha 90.00
_cell_angle_beta 108.628(2)
_cell_angle_gamma 90.00
_cell_formula_units_Z 4
_cell_length_a 15.0154(9)
_cell_length_b 13.1853(8)
_cell_length_c 21.1254(13)
_cell_measurement_reflns_used 12561
_cell_measurement_temperature 160(2)
_cell_measurement_theta_max 28.70
_cell_measurement_theta_min 2.52
_cell_volume 3963.4(4)
_computing_cell_refinement 'local programs'
_computing_data_collection 'Bruker SMART'
_computing_data_reduction 'Bruker SAINT'
_computing_molecular_graphics 'Bruker SHELXTL'
_computing_publication_material 'SHELXTL and local programs'
_computing_structure_refinement 'Bruker SHELXTL'
_computing_structure_solution 'Bruker SHELXTL'
_diffrn_ambient_temperature 160(2)
_diffrn_measured_fraction_theta_full 0.953
_diffrn_measured_fraction_theta_max 0.868
_diffrn_measurement_device_type 'Bruker SMART CCD diffractometer'
_diffrn_measurement_method '\w rotation with narrow frames'
_diffrn_radiation_monochromator graphite
_diffrn_radiation_source 'fine-focus sealed tube'
_diffrn_radiation_type MoK\a
_diffrn_radiation_wavelength 0.71073
_diffrn_reflns_av_R_equivalents 0.0452
_diffrn_reflns_av_sigmaI/netI 0.0641
_diffrn_reflns_limit_h_max 18
_diffrn_reflns_limit_h_min -19
_diffrn_reflns_limit_k_max 17
_diffrn_reflns_limit_k_min -17
_diffrn_reflns_limit_l_max 27
_diffrn_reflns_limit_l_min -14
_diffrn_reflns_number 24634
_diffrn_reflns_theta_full 26.00
_diffrn_reflns_theta_max 28.88
_diffrn_reflns_theta_min 1.85
_diffrn_standards_decay_% 0
_diffrn_standards_number 0
_exptl_absorpt_coefficient_mu 1.578
_exptl_absorpt_correction_T_max 0.647
_exptl_absorpt_correction_T_min 0.568
_exptl_absorpt_correction_type empirical
_exptl_crystal_colour yellow
_exptl_crystal_density_diffrn 1.455
_exptl_crystal_density_method 'not measured'
_exptl_crystal_description block
_exptl_crystal_F_000 1780
_exptl_crystal_size_max 0.18
_exptl_crystal_size_mid 0.15
_exptl_crystal_size_min 0.12
_refine_diff_density_max 1.106
_refine_diff_density_min -1.025
_refine_diff_density_rms 0.102
_refine_ls_extinction_method none
_refine_ls_goodness_of_fit_ref 0.990
_refine_ls_hydrogen_treatment mixed
_refine_ls_matrix_type full
_refine_ls_number_parameters 491
_refine_ls_number_reflns 9430
_refine_ls_number_restraints 0
_refine_ls_restrained_S_all 0.990
_refine_ls_R_factor_all 0.0644
_refine_ls_R_factor_gt 0.0350
_refine_ls_shift/su_max 0.003
_refine_ls_shift/su_mean 0.000
_refine_ls_structure_factor_coef Fsqd
_refine_ls_weighting_details 'w=1/[\s^2^(Fo^2^)+(0.0344P)^2^+0.0000P] where P=(Fo^2^+2Fc^2^)/3'
_refine_ls_weighting_scheme calc
_refine_ls_wR_factor_gt 0.0687
_refine_ls_wR_factor_ref 0.0769
_reflns_number_gt 6867
_reflns_number_total 9430
_reflns_threshold_expression >2sigma(I)
_cod_data_source_file ic9914793_2.cif
_cod_data_source_block 2b
_cod_depositor_comments
;
The following automatic conversions were performed:

'_refine_ls_weighting_scheme' value 'calc
w=1/[\s^2^(Fo^2^)+(0.0344P)^2^+0.0000P] where P=(Fo^2^+2Fc^2^)/3' was
changed to 'calc'. New tag '_refine_ls_weighting_details' was
created. The value of the new tag was set to
'w=1/[\s^2^(Fo^2^)+(0.0344P)^2^+0.0000P] where P=(Fo^2^+2Fc^2^)/3'.

Automatic conversion script
Id: cif_fix_values 3143 2015-03-26 13:38:13Z robertas 
;
_cod_database_code 4321050

loop_
_symmetry_equiv_pos_as_xyz
'x, y, z'
'-x+1/2, y+1/2, -z+1/2'
'-x, -y, -z'
'x-1/2, -y-1/2, z-1/2'

loop_
_atom_site_label
_atom_site_type_symbol
_atom_site_fract_x
_atom_site_fract_y
_atom_site_fract_z
_atom_site_U_iso_or_equiv
_atom_site_adp_type
_atom_site_occupancy
_atom_site_calc_flag
_atom_site_refinement_flags
_atom_site_disorder_assembly
_atom_site_disorder_group
Sm1 Sm 0.808995(11) 0.769646(12) 0.069666(8) 0.01713(5) Uani 1 d . . .
N1 N 0.67597(17) 0.84763(19) 0.09882(13) 0.0207(6) Uani 1 d . . .
N2 N 0.69066(17) 0.85611(19) 0.16666(13) 0.0203(6) Uani 1 d . . .
C1 C 0.5841(2) 0.8638(2) 0.06835(17) 0.0249(8) Uani 1 d . . .
C2 C 0.5391(2) 0.8798(2) 0.11568(18) 0.0286(8) Uani 1 d . . .
H2 H 0.4740 0.8919 0.1074 0.034 Uiso 1 calc R . .
C3 C 0.6075(2) 0.8745(2) 0.17642(18) 0.0257(8) Uani 1 d . . .
C4 C 0.5414(2) 0.8660(3) -0.00601(17) 0.0314(8) Uani 1 d . . .
H4A H 0.5913 0.8639 -0.0266 0.047 Uiso 1 calc R . .
H4B H 0.5048 0.9285 -0.0194 0.047 Uiso 1 calc R . .
H4C H 0.5001 0.8072 -0.0207 0.047 Uiso 1 calc R . .
C5 C 0.5971(3) 0.8833(3) 0.24500(18) 0.0389(10) Uani 1 d . . .
H5A H 0.6222 0.8221 0.2709 0.058 Uiso 1 calc R . .
H5B H 0.5305 0.8907 0.2407 0.058 Uiso 1 calc R . .
H5C H 0.6319 0.9427 0.2679 0.058 Uiso 1 calc R . .
N3 N 0.87796(18) 0.92651(19) 0.13805(13) 0.0201(6) Uani 1 d . . .
N4 N 0.84913(17) 0.94563(19) 0.19297(13) 0.0197(6) Uani 1 d . . .
C6 C 0.9306(2) 1.0060(2) 0.13257(17) 0.0230(7) Uani 1 d . . .
C7 C 0.9357(2) 1.0761(2) 0.18290(16) 0.0259(8) Uani 1 d . . .
H7 H 0.9686 1.1388 0.1902 0.031 Uiso 1 calc R . .
C8 C 0.8833(2) 1.0363(2) 0.21991(17) 0.0240(7) Uani 1 d . . .
C9 C 0.9720(2) 1.0143(3) 0.07664(17) 0.0318(8) Uani 1 d . . .
H9A H 0.9469 0.9600 0.0442 0.048 Uiso 1 calc R . .
H9B H 1.0405 1.0081 0.0947 0.048 Uiso 1 calc R . .
H9C H 0.9555 1.0802 0.0546 0.048 Uiso 1 calc R . .
C10 C 0.8636(3) 1.0805(3) 0.27960(17) 0.0329(9) Uani 1 d . . .
H10A H 0.7963 1.0950 0.2682 0.049 Uiso 1 calc R . .
H10B H 0.8994 1.1434 0.2930 0.049 Uiso 1 calc R . .
H10C H 0.8822 1.0318 0.3166 0.049 Uiso 1 calc R . .
N5 N 0.89189(18) 0.7263(2) 0.19374(14) 0.0246(6) Uani 1 d . . .
N6 N 0.84575(18) 0.7676(2) 0.23467(13) 0.0232(6) Uani 1 d . . .
C11 C 0.9505(2) 0.6557(2) 0.23043(18) 0.0304(8) Uani 1 d . . .
C12 C 0.9405(3) 0.6504(3) 0.29373(19) 0.0381(10) Uani 1 d . . .
H12 H 0.9733 0.6063 0.3291 0.046 Uiso 1 calc R . .
C13 C 0.8748(3) 0.7207(3) 0.29509(17) 0.0317(8) Uani 1 d . . .
C14 C 1.0203(2) 0.5996(3) 0.2064(2) 0.0458(11) Uani 1 d . . .
H14A H 0.9916 0.5823 0.1592 0.069 Uiso 1 calc R . .
H14B H 1.0394 0.5373 0.2326 0.069 Uiso 1 calc R . .
H14C H 1.0755 0.6425 0.2118 0.069 Uiso 1 calc R . .
C15 C 0.8378(3) 0.7470(3) 0.35089(18) 0.0466(11) Uani 1 d . . .
H15A H 0.8623 0.8134 0.3693 0.070 Uiso 1 calc R . .
H15B H 0.8578 0.6954 0.3860 0.070 Uiso 1 calc R . .
H15C H 0.7690 0.7495 0.3339 0.070 Uiso 1 calc R . .
B1 B 0.7908(3) 0.8685(3) 0.21821(19) 0.0230(8) Uani 1 d . . .
H1 H 0.7837 0.8955 0.2606 0.028 Uiso 1 calc R . .
N7 N 0.75664(17) 0.91334(19) -0.02136(13) 0.0203(6) Uani 1 d . . .
N8 N 0.76348(17) 0.89108(19) -0.08358(13) 0.0202(6) Uani 1 d . . .
C16 C 0.7380(2) 1.0132(2) -0.02215(17) 0.0220(7) Uani 1 d . . .
C17 C 0.7347(2) 1.0549(2) -0.08327(17) 0.0256(8) Uani 1 d . . .
H17 H 0.7230 1.1238 -0.0965 0.031 Uiso 1 calc R . .
C18 C 0.7516(2) 0.9763(2) -0.12096(16) 0.0232(7) Uani 1 d . . .
C19 C 0.7222(2) 1.0695(2) 0.03519(17) 0.0287(8) Uani 1 d . . .
H19A H 0.7167 1.0209 0.0688 0.043 Uiso 1 calc R . .
H19B H 0.6643 1.1094 0.0189 0.043 Uiso 1 calc R . .
H19C H 0.7754 1.1150 0.0552 0.043 Uiso 1 calc R . .
C20 C 0.7607(2) 0.9800(3) -0.18954(17) 0.0334(9) Uani 1 d . . .
H20A H 0.8259 0.9659 -0.1867 0.050 Uiso 1 calc R . .
H20B H 0.7427 1.0475 -0.2088 0.050 Uiso 1 calc R . .
H20C H 0.7193 0.9289 -0.2179 0.050 Uiso 1 calc R . .
N9 N 0.68921(17) 0.70178(19) -0.03115(14) 0.0213(6) Uani 1 d . . .
N10 N 0.69995(18) 0.71266(19) -0.09367(13) 0.0217(6) Uani 1 d . . .
C21 C 0.6136(2) 0.6420(2) -0.03960(18) 0.0262(8) Uani 1 d . . .
C22 C 0.5766(2) 0.6140(3) -0.10591(19) 0.0322(9) Uani 1 d . . .
H22 H 0.5232 0.5722 -0.1249 0.039 Uiso 1 calc R . .
C23 C 0.6317(2) 0.6579(2) -0.13905(17) 0.0278(8) Uani 1 d . . .
C24 C 0.5805(2) 0.6145(3) 0.01748(19) 0.0348(9) Uani 1 d . . .
H24A H 0.6040 0.6643 0.0534 0.052 Uiso 1 calc R . .
H24B H 0.6041 0.5470 0.0340 0.052 Uiso 1 calc R . .
H24C H 0.5116 0.6140 0.0026 0.052 Uiso 1 calc R . .
C25 C 0.6233(3) 0.6486(3) -0.21132(18) 0.0414(10) Uani 1 d . . .
H25A H 0.6178 0.7164 -0.2313 0.062 Uiso 1 calc R . .
H25B H 0.5673 0.6087 -0.2345 0.062 Uiso 1 calc R . .
H25C H 0.6793 0.6148 -0.2155 0.062 Uiso 1 calc R . .
N11 N 0.91535(17) 0.7683(2) 0.00227(13) 0.0227(6) Uani 1 d . . .
N12 N 0.87745(18) 0.74662(18) -0.06462(13) 0.0225(6) Uani 1 d . . .
C26 C 1.0067(2) 0.7422(2) 0.02053(18) 0.0268(8) Uani 1 d . . .
C27 C 1.0273(2) 0.7024(3) -0.03414(19) 0.0313(9) Uani 1 d . . .
H27 H 1.0865 0.6780 -0.0350 0.038 Uiso 1 calc R . .
C28 C 0.9448(2) 0.7054(2) -0.08667(18) 0.0261(8) Uani 1 d . . .
C29 C 1.0691(3) 0.7616(3) 0.0896(2) 0.0431(10) Uani 1 d . . .
H29A H 1.1118 0.8177 0.0892 0.065 Uiso 1 calc R . .
H29B H 1.1059 0.7005 0.1071 0.065 Uiso 1 calc R . .
H29C H 1.0310 0.7794 0.1179 0.065 Uiso 1 calc R . .
C30 C 0.9260(3) 0.6710(3) -0.15700(19) 0.0387(10) Uani 1 d . . .
H30A H 0.8758 0.6200 -0.1681 0.058 Uiso 1 calc R . .
H30B H 0.9832 0.6412 -0.1619 0.058 Uiso 1 calc R . .
H30C H 0.9065 0.7291 -0.1872 0.058 Uiso 1 calc R . .
B2 B 0.7759(3) 0.7816(3) -0.10442(19) 0.0234(8) Uani 1 d . . .
H2A H 0.7692 0.7814 -0.1531 0.028 Uiso 1 calc R . .
S1 S 0.81958(7) 0.55723(7) 0.08843(4) 0.0316(2) Uani 1 d . . .
C31 C 0.7781(2) 0.4856(2) 0.01377(17) 0.0241(7) Uani 1 d . . .
C32 C 0.8092(2) 0.5027(2) -0.04094(17) 0.0262(8) Uani 1 d . . .
H32 H 0.8567 0.5519 -0.0377 0.031 Uiso 1 calc R . .
C33 C 0.7719(2) 0.4490(2) -0.09976(17) 0.0262(8) Uani 1 d . . .
H33 H 0.7931 0.4635 -0.1366 0.031 Uiso 1 calc R . .
C34 C 0.7040(2) 0.3741(2) -0.10625(17) 0.0287(8) Uani 1 d . . .
C35 C 0.6770(2) 0.3537(3) -0.05084(18) 0.0298(8) Uani 1 d . . .
H35 H 0.6324 0.3015 -0.0533 0.036 Uiso 1 calc R . .
C36 C 0.7133(2) 0.4075(2) 0.00820(18) 0.0295(8) Uani 1 d . . .
H36 H 0.6937 0.3909 0.0455 0.035 Uiso 1 calc R . .
C37 C 0.6607(3) 0.3200(3) -0.17250(18) 0.0408(10) Uani 1 d . . .
H37A H 0.6160 0.2688 -0.1677 0.061 Uiso 1 calc R . .
H37B H 0.7104 0.2870 -0.1859 0.061 Uiso 1 calc R . .
H37C H 0.6279 0.3694 -0.2067 0.061 Uiso 1 calc R . .

loop_
_atom_site_aniso_label
_atom_site_aniso_U_11
_atom_site_aniso_U_22
_atom_site_aniso_U_33
_atom_site_aniso_U_23
_atom_site_aniso_U_13
_atom_site_aniso_U_12
Sm1 0.01948(8) 0.01653(8) 0.01737(9) -0.00125(8) 0.00869(6) 0.00088(7)
N1 0.0209(14) 0.0230(15) 0.0189(15) -0.0046(12) 0.0076(12) -0.0040(11)
N2 0.0222(14) 0.0181(14) 0.0243(15) -0.0034(12) 0.0126(12) -0.0001(11)
C1 0.0226(17) 0.0212(17) 0.031(2) -0.0064(15) 0.0090(16) 0.0008(13)
C2 0.0229(17) 0.0229(18) 0.044(2) -0.0027(16) 0.0169(17) 0.0007(14)
C3 0.0332(19) 0.0171(17) 0.036(2) -0.0004(15) 0.0236(18) -0.0010(14)
C4 0.0206(17) 0.035(2) 0.035(2) -0.0076(17) 0.0031(16) 0.0047(14)
C5 0.048(2) 0.040(2) 0.042(2) 0.0024(19) 0.032(2) 0.0053(18)
N3 0.0253(14) 0.0203(14) 0.0173(14) -0.0017(11) 0.0105(12) -0.0008(11)
N4 0.0267(14) 0.0175(14) 0.0159(14) -0.0007(11) 0.0085(12) -0.0011(11)
C6 0.0208(16) 0.0224(18) 0.0275(19) 0.0049(15) 0.0102(15) -0.0023(13)
C7 0.0277(18) 0.0212(18) 0.028(2) -0.0020(15) 0.0081(16) -0.0064(14)
C8 0.0278(17) 0.0173(17) 0.0229(18) -0.0025(14) 0.0026(15) 0.0003(13)
C9 0.0336(19) 0.032(2) 0.036(2) 0.0017(17) 0.0201(18) -0.0071(15)
C10 0.046(2) 0.0240(19) 0.030(2) -0.0064(16) 0.0128(19) -0.0020(16)
N5 0.0271(14) 0.0206(14) 0.0246(15) -0.0041(13) 0.0061(13) -0.0013(12)
N6 0.0271(14) 0.0213(14) 0.0177(14) 0.0012(12) 0.0022(12) -0.0037(12)
C11 0.0298(19) 0.0198(18) 0.034(2) -0.0009(16) -0.0013(17) -0.0010(14)
C12 0.043(2) 0.027(2) 0.031(2) 0.0076(17) -0.0069(19) -0.0019(17)
C13 0.039(2) 0.030(2) 0.0204(18) 0.0035(16) 0.0014(16) -0.0076(17)
C14 0.029(2) 0.030(2) 0.069(3) 0.000(2) 0.004(2) 0.0068(16)
C15 0.066(3) 0.050(3) 0.022(2) 0.0123(18) 0.012(2) -0.003(2)
B1 0.032(2) 0.022(2) 0.018(2) -0.0047(16) 0.0114(17) -0.0036(16)
N7 0.0239(14) 0.0186(14) 0.0203(15) -0.0006(12) 0.0099(12) 0.0017(11)
N8 0.0242(14) 0.0196(14) 0.0175(14) 0.0023(12) 0.0077(12) 0.0017(11)
C16 0.0201(16) 0.0175(17) 0.0281(19) -0.0017(15) 0.0071(15) 0.0012(13)
C17 0.0218(17) 0.0199(18) 0.035(2) 0.0055(16) 0.0091(16) 0.0032(13)
C18 0.0213(16) 0.0229(18) 0.0236(18) 0.0079(15) 0.0046(15) 0.0017(13)
C19 0.0315(19) 0.0220(18) 0.034(2) -0.0009(16) 0.0124(17) 0.0084(14)
C20 0.036(2) 0.036(2) 0.028(2) 0.0093(17) 0.0095(17) 0.0004(16)
N9 0.0212(14) 0.0184(14) 0.0251(16) -0.0024(12) 0.0088(12) 0.0005(11)
N10 0.0275(14) 0.0173(15) 0.0181(14) -0.0016(11) 0.0041(12) 0.0045(11)
C21 0.0224(17) 0.0191(18) 0.038(2) -0.0027(16) 0.0108(16) 0.0009(13)
C22 0.0258(18) 0.0237(19) 0.043(2) -0.0124(17) 0.0051(18) -0.0011(14)
C23 0.0301(18) 0.0192(18) 0.028(2) -0.0041(15) 0.0004(17) 0.0067(14)
C24 0.032(2) 0.026(2) 0.054(3) -0.0063(18) 0.0234(19) -0.0069(15)
C25 0.050(2) 0.039(2) 0.028(2) -0.0086(18) 0.0010(19) 0.0040(18)
N11 0.0244(13) 0.0266(14) 0.0212(14) 0.0024(13) 0.0133(12) 0.0046(12)
N12 0.0283(14) 0.0221(16) 0.0229(15) 0.0014(11) 0.0161(12) 0.0036(11)
C26 0.0230(16) 0.027(2) 0.034(2) 0.0083(15) 0.0140(16) 0.0045(14)
C27 0.0323(19) 0.0242(19) 0.047(2) 0.0072(17) 0.0264(19) 0.0066(15)
C28 0.040(2) 0.0147(17) 0.034(2) 0.0020(14) 0.0270(18) 0.0037(14)
C29 0.0279(19) 0.061(3) 0.041(2) 0.011(2) 0.0119(18) 0.0097(18)
C30 0.055(2) 0.034(2) 0.041(2) -0.0048(18) 0.035(2) -0.0007(18)
B2 0.037(2) 0.021(2) 0.0155(18) 0.0002(16) 0.0129(17) 0.0063(16)
S1 0.0470(6) 0.0211(5) 0.0243(5) 0.0005(4) 0.0080(5) -0.0004(4)
C31 0.0294(18) 0.0188(17) 0.0234(19) 0.0039(14) 0.0074(15) 0.0052(14)
C32 0.0270(17) 0.0184(17) 0.035(2) 0.0044(15) 0.0124(16) 0.0034(14)
C33 0.039(2) 0.0202(18) 0.0244(19) 0.0039(15) 0.0171(17) 0.0073(15)
C34 0.035(2) 0.0216(18) 0.026(2) 0.0008(15) 0.0044(17) 0.0076(15)
C35 0.0332(19) 0.0200(18) 0.036(2) -0.0019(16) 0.0111(17) -0.0025(14)
C36 0.040(2) 0.0210(18) 0.032(2) 0.0047(16) 0.0172(18) 0.0015(15)
C37 0.052(2) 0.031(2) 0.032(2) -0.0008(18) 0.003(2) 0.0060(18)

loop_
_atom_type_symbol
_atom_type_description
_atom_type_scat_dispersion_real
_atom_type_scat_dispersion_imag
_atom_type_scat_source
C C 0.0033 0.0016 'International Tables Vol C Tables 4.2.6.8 and 6.1.1.4'
H H 0.0000 0.0000 'International Tables Vol C Tables 4.2.6.8 and 6.1.1.4'
B B 0.0013 0.0007 'International Tables Vol C Tables 4.2.6.8 and 6.1.1.4'
N N 0.0061 0.0033 'International Tables Vol C Tables 4.2.6.8 and 6.1.1.4'
S S 0.1246 0.1234 'International Tables Vol C Tables 4.2.6.8 and 6.1.1.4'
Sm Sm -0.1638 3.4418 'International Tables Vol C Tables 4.2.6.8 and 6.1.1.4'

loop_
_geom_angle_atom_site_label_1
_geom_angle_atom_site_label_2
_geom_angle_atom_site_label_3
_geom_angle
_geom_angle_site_symmetry_1
_geom_angle_site_symmetry_3
_geom_angle_publ_flag
N11 Sm1 N9 85.80(9) . . ?
N11 Sm1 N1 150.13(8) . . ?
N9 Sm1 N1 86.69(8) . . ?
N11 Sm1 N3 96.48(8) . . ?
N9 Sm1 N3 146.53(8) . . ?
N1 Sm1 N3 74.78(8) . . ?
N11 Sm1 N5 113.28(8) . . ?
N9 Sm1 N5 140.91(8) . . ?
N1 Sm1 N5 90.28(8) . . ?
N3 Sm1 N5 68.08(8) . . ?
N11 Sm1 N7 71.32(8) . . ?
N9 Sm1 N7 70.51(8) . . ?
N1 Sm1 N7 78.92(8) . . ?
N3 Sm1 N7 78.60(8) . . ?
N5 Sm1 N7 146.63(8) . . ?
N11 Sm1 S1 93.23(6) . . ?
N9 Sm1 S1 75.83(6) . . ?
N1 Sm1 S1 112.82(6) . . ?
N3 Sm1 S1 136.98(6) . . ?
N5 Sm1 S1 69.58(6) . . ?
N7 Sm1 S1 143.66(6) . . ?
C1 N1 N2 106.5(3) . . ?
C1 N1 Sm1 136.9(2) . . ?
N2 N1 Sm1 114.47(18) . . ?
C3 N2 N1 108.9(3) . . ?
C3 N2 B1 127.4(3) . . ?
N1 N2 B1 122.1(2) . . ?
N1 C1 C2 109.9(3) . . ?
N1 C1 C4 122.5(3) . . ?
C2 C1 C4 127.5(3) . . ?
C3 C2 C1 106.0(3) . . ?
N2 C3 C2 108.7(3) . . ?
N2 C3 C5 123.0(3) . . ?
C2 C3 C5 128.3(3) . . ?
C6 N3 N4 106.3(2) . . ?
C6 N3 Sm1 136.9(2) . . ?
N4 N3 Sm1 116.36(17) . . ?
C8 N4 N3 109.6(2) . . ?
C8 N4 B1 128.1(3) . . ?
N3 N4 B1 122.2(2) . . ?
N3 C6 C7 110.1(3) . . ?
N3 C6 C9 121.9(3) . . ?
C7 C6 C9 128.0(3) . . ?
C8 C7 C6 106.2(3) . . ?
N4 C8 C7 107.8(3) . . ?
N4 C8 C10 123.1(3) . . ?
C7 C8 C10 129.0(3) . . ?
C11 N5 N6 106.2(3) . . ?
C11 N5 Sm1 138.9(2) . . ?
N6 N5 Sm1 111.90(17) . . ?
C13 N6 N5 109.5(3) . . ?
C13 N6 B1 126.3(3) . . ?
N5 N6 B1 122.5(3) . . ?
N5 C11 C12 109.6(3) . . ?
N5 C11 C14 123.2(3) . . ?
C12 C11 C14 127.0(3) . . ?
C13 C12 C11 106.7(3) . . ?
N6 C13 C12 107.9(3) . . ?
N6 C13 C15 123.1(3) . . ?
C12 C13 C15 129.0(3) . . ?
N4 B1 N6 108.9(3) . . ?
N4 B1 N2 110.8(3) . . ?
N6 B1 N2 113.2(3) . . ?
C16 N7 N8 105.9(2) . . ?
C16 N7 Sm1 136.5(2) . . ?
N8 N7 Sm1 116.48(17) . . ?
C18 N8 N7 110.1(2) . . ?
C18 N8 B2 128.2(3) . . ?
N7 N8 B2 121.6(2) . . ?
N7 C16 C17 110.1(3) . . ?
N7 C16 C19 124.0(3) . . ?
C17 C16 C19 125.9(3) . . ?
C18 C17 C16 106.3(3) . . ?
N8 C18 C17 107.5(3) . . ?
N8 C18 C20 123.8(3) . . ?
C17 C18 C20 128.6(3) . . ?
C21 N9 N10 106.5(3) . . ?
C21 N9 Sm1 132.5(2) . . ?
N10 N9 Sm1 120.54(18) . . ?
C23 N10 N9 108.9(3) . . ?
C23 N10 B2 129.6(3) . . ?
N9 N10 B2 121.4(3) . . ?
N9 C21 C22 109.8(3) . . ?
N9 C21 C24 121.4(3) . . ?
C22 C21 C24 128.8(3) . . ?
C23 C22 C21 107.0(3) . . ?
N10 C23 C22 107.8(3) . . ?
N10 C23 C25 124.0(3) . . ?
C22 C23 C25 128.3(3) . . ?
C26 N11 N12 106.9(3) . . ?
C26 N11 Sm1 128.9(2) . . ?
N12 N11 Sm1 117.73(18) . . ?
C28 N12 N11 109.1(3) . . ?
C28 N12 B2 130.0(3) . . ?
N11 N12 B2 120.4(2) . . ?
N11 C26 C27 109.6(3) . . ?
N11 C26 C29 120.3(3) . . ?
C27 C26 C29 130.0(3) . . ?
C28 C27 C26 106.1(3) . . ?
N12 C28 C27 108.3(3) . . ?
N12 C28 C30 122.6(3) . . ?
C27 C28 C30 129.1(3) . . ?
N10 B2 N8 110.5(3) . . ?
N10 B2 N12 113.0(3) . . ?
N8 B2 N12 108.1(3) . . ?
C31 S1 Sm1 114.56(11) . . ?
C36 C31 C32 117.3(3) . . ?
C36 C31 S1 120.4(3) . . ?
C32 C31 S1 122.3(3) . . ?
C33 C32 C31 120.9(3) . . ?
C32 C33 C34 121.6(3) . . ?
C35 C34 C33 117.2(3) . . ?
C35 C34 C37 122.3(3) . . ?
C33 C34 C37 120.4(3) . . ?
C34 C35 C36 121.7(3) . . ?
C35 C36 C31 121.1(3) . . ?

loop_
_geom_bond_atom_site_label_1
_geom_bond_atom_site_label_2
_geom_bond_distance
_geom_bond_site_symmetry_2
_geom_bond_publ_flag
Sm1 N11 2.456(2) . ?
Sm1 N9 2.475(3) . ?
Sm1 N1 2.492(2) . ?
Sm1 N3 2.546(2) . ?
Sm1 N5 2.581(3) . ?
Sm1 N7 2.634(3) . ?
Sm1 S1 2.8260(9) . ?
N1 C1 1.340(4) . ?
N1 N2 1.383(3) . ?
N2 C3 1.350(4) . ?
N2 B1 1.558(4) . ?
C1 C2 1.390(4) . ?
C1 C4 1.495(5) . ?
C2 C3 1.366(5) . ?
C3 C5 1.511(5) . ?
N3 C6 1.340(4) . ?
N3 N4 1.385(3) . ?
N4 C8 1.352(4) . ?
N4 B1 1.544(4) . ?
C6 C7 1.393(4) . ?
C6 C9 1.504(4) . ?
C7 C8 1.378(4) . ?
C8 C10 1.502(5) . ?
N5 C11 1.344(4) . ?
N5 N6 1.381(4) . ?
N6 C13 1.359(4) . ?
N6 B1 1.545(5) . ?
C11 C12 1.394(5) . ?
C11 C14 1.497(5) . ?
C12 C13 1.361(5) . ?
C13 C15 1.496(5) . ?
N7 C16 1.345(4) . ?
N7 N8 1.382(3) . ?
N8 C18 1.352(4) . ?
N8 B2 1.538(4) . ?
C16 C17 1.389(5) . ?
C16 C19 1.503(4) . ?
C17 C18 1.379(4) . ?
C18 C20 1.498(5) . ?
N9 C21 1.347(4) . ?
N9 N10 1.388(4) . ?
N10 C23 1.365(4) . ?
N10 B2 1.532(5) . ?
C21 C22 1.382(5) . ?
C21 C24 1.488(5) . ?
C22 C23 1.370(5) . ?
C23 C25 1.496(5) . ?
N11 C26 1.345(4) . ?
N11 N12 1.374(4) . ?
N12 C28 1.355(4) . ?
N12 B2 1.557(4) . ?
C26 C27 1.391(5) . ?
C26 C29 1.482(5) . ?
C27 C28 1.375(5) . ?
C28 C30 1.491(5) . ?
S1 C31 1.772(3) . ?
C31 C36 1.396(4) . ?
C31 C32 1.396(4) . ?
C32 C33 1.384(4) . ?
C33 C34 1.395(5) . ?
C34 C35 1.382(5) . ?
C34 C37 1.519(5) . ?
C35 C36 1.386(5) . ?
